data_7114427
loop_
_publ_author_name
'Karmazin, Lydia'
'Mazzanti, Marinella'
'Gateau, Christelle'
'Hill, Cl\'ement'
'P\'ecaut, Jacques'

_publ_section_title
;
 The important effect of ligand architecture on the selectivity of metal
 ion recognition in An(iii)/Ln(iii) separation with N-donor
 extractants
;
_journal_issue 23
_journal_name_full 'Chemical Communications'
_journal_page_first 2892
_journal_page_last 2893
_journal_paper_doi 10.1039/b209840g
_journal_year 2002
_chemical_formula_sum 'C23 H26 I3 La N10'
_chemical_formula_weight 962.15
_chemical_name_systematic ?
_space_group_IT_number 14
_symmetry_cell_setting monoclinic
_symmetry_space_group_name_Hall '-P 2yn'
_symmetry_space_group_name_H-M 'P 1 21/n 1'
_atom_sites_solution_hydrogens geom
_atom_sites_solution_primary direct
_atom_sites_solution_secondary difmap
_audit_creation_method SHELXL-97
_cell_angle_alpha 90.00
_cell_angle_beta 110.9970(10)
_cell_angle_gamma 90.00
_cell_formula_units_Z 4
_cell_length_a 17.6347(11)
_cell_length_b 9.9451(6)
_cell_length_c 17.9814(11)
_cell_measurement_temperature 223(2)
_cell_volume 2944.2(3)
_computing_cell_refinement 'Bruker SMART'
_computing_data_collection 'Bruker SMART'
_computing_data_reduction 'Bruker SHELXTL'
_computing_molecular_graphics 'Bruker SHELXTL'
_computing_publication_material 'Bruker SHELXTL'
_computing_structure_refinement 'SHELXL-97 (Sheldrick, 1997)'
_computing_structure_solution 'SHELXS-97 (Sheldrick, 1990)'
_diffrn_ambient_temperature 223(2)
_diffrn_measured_fraction_theta_full 0.901
_diffrn_measured_fraction_theta_max 0.901
_diffrn_measurement_device_type 'CCD area detector'
_diffrn_measurement_method 'phi and omega scans'
_diffrn_radiation_monochromator graphite
_diffrn_radiation_source 'fine-focus sealed tube'
_diffrn_radiation_type MoK\a
_diffrn_radiation_wavelength 0.71073
_diffrn_reflns_av_R_equivalents 0.0563
_diffrn_reflns_av_sigmaI/netI 0.0717
_diffrn_reflns_limit_h_max 23
_diffrn_reflns_limit_h_min -22
_diffrn_reflns_limit_k_max 13
_diffrn_reflns_limit_k_min -9
_diffrn_reflns_limit_l_max 23
_diffrn_reflns_limit_l_min -23
_diffrn_reflns_number 18324
_diffrn_reflns_theta_full 28.93
_diffrn_reflns_theta_max 28.93
_diffrn_reflns_theta_min 2.43
_exptl_absorpt_coefficient_mu 4.628
_exptl_absorpt_correction_type SADABS
_exptl_crystal_density_diffrn 2.171
_exptl_crystal_density_method 'not measured'
_exptl_crystal_F_000 1800
_exptl_crystal_size_max 0.3
_exptl_crystal_size_mid 0.3
_exptl_crystal_size_min 0.1
_refine_diff_density_max 2.000
_refine_diff_density_min -1.910
_refine_diff_density_rms 0.208
_refine_ls_extinction_method none
_refine_ls_goodness_of_fit_ref 0.947
_refine_ls_hydrogen_treatment mixed
_refine_ls_matrix_type full
_refine_ls_number_parameters 334
_refine_ls_number_reflns 7003
_refine_ls_number_restraints 0
_refine_ls_restrained_S_all 0.947
_refine_ls_R_factor_all 0.0670
_refine_ls_R_factor_gt 0.0404
_refine_ls_shift/su_max 0.042
_refine_ls_shift/su_mean 0.008
_refine_ls_structure_factor_coef Fsqd
_refine_ls_weighting_details 'calc w==1/[\s^2^(Fo^2^)+(0.0494P)^2^+0.0000P] where P==(Fo^2^+2Fc^2^)/3'
_refine_ls_weighting_scheme calc
_refine_ls_wR_factor_gt 0.0925
_refine_ls_wR_factor_ref 0.0974
_reflns_number_gt 4785
_reflns_number_total 7003
_reflns_threshold_expression >2sigma(I)
_cod_data_source_file b209840g.txt
_cod_data_source_block struc_1a
_cod_depositor_comments
;
The following automatic conversions were performed:

'_symmetry_cell_setting' value 'Monoclinic' changed to 'monoclinic'
according to
/usr/data/users/saulius/automatic-downloads/retrospective/RSC/lib/dictionaries/cif_core.dic
dictionary named 'cif_core.dic' version 2.4.2 from 2011-04-26.

Automatic conversion script
Id: cif_fix_values 2281 2013-09-26 08:29:07Z andrius 
;
_cod_original_sg_symbol_H-M P2(1)/n
_cod_database_code 7114427

loop_
_symmetry_equiv_pos_as_xyz
'x, y, z'
'-x+1/2, y+1/2, -z+1/2'
'-x, -y, -z'
'x-1/2, -y-1/2, z-1/2'

loop_
_atom_site_label
_atom_site_type_symbol
_atom_site_fract_x
_atom_site_fract_y
_atom_site_fract_z
_atom_site_U_iso_or_equiv
_atom_site_adp_type
_atom_site_occupancy
_atom_site_symmetry_multiplicity
_atom_site_calc_flag
_atom_site_refinement_flags
La La -0.051783(12) 1.48276(2) 0.750871(12) 0.01905(5) Uani 1 1 d .
I1 I -0.067020(17) 1.35557(3) 0.902376(16) 0.03848(8) Uani 1 1 d .
I2 I -0.172300(16) 1.73142(3) 0.696017(16) 0.03488(8) Uani 1 1 d .
I3 I 0.124002(17) 1.12968(3) 0.539303(18) 0.03901(8) Uani 1 1 d .
N1 N -0.04377(18) 1.2126(3) 0.71318(18) 0.0259(9) Uani 1 1 d .
N2 N 0.11051(18) 1.4317(3) 0.83156(17) 0.0245(8) Uani 1 1 d .
N3 N -0.0759(2) 1.4262(4) 0.59838(18) 0.0327(10) Uani 1 1 d .
N4 N -0.19875(18) 1.3545(3) 0.66742(19) 0.0272(9) Uani 1 1 d .
N5 N 0.05264(18) 1.6413(3) 0.70856(18) 0.0248(8) Uani 1 1 d .
N6 N 0.02903(19) 1.6721(3) 0.86357(18) 0.0271(9) Uani 1 1 d .
N7 N -0.1489(3) 1.3599(4) 0.4370(2) 0.0625(15) Uani 1 1 d .
N8 N -0.3290(2) 1.2049(4) 0.5639(2) 0.0451(12) Uani 1 1 d .
N9 N 0.1714(2) 1.8355(4) 0.7204(2) 0.0442(11) Uani 1 1 d .
N10 N 0.1312(2) 1.8712(4) 0.9602(2) 0.0426(11) Uani 1 1 d .
C1 C -0.0377(3) 1.1933(5) 0.6334(2) 0.0351(12) Uani 1 1 d .
H1A H -0.0611 1.1057 0.6125 0.042 Uiso 1 1 calc R
H1B H 0.0199 1.1911 0.6399 0.042 Uiso 1 1 calc R
C2 C -0.0793(2) 1.2997(4) 0.5733(2) 0.0296(11) Uani 1 1 d .
C3 C -0.1159(3) 1.2683(5) 0.4943(3) 0.0490(15) Uani 1 1 d .
H3A H -0.1180 1.1774 0.4794 0.059 Uiso 1 1 calc R
C4 C -0.1443(3) 1.4858(5) 0.4626(3) 0.0539(16) Uani 1 1 d .
H4A H -0.1655 1.5549 0.4252 0.065 Uiso 1 1 calc R
C5 C -0.1099(3) 1.5188(5) 0.5415(2) 0.0525(15) Uani 1 1 d .
H5A H -0.1099 1.6093 0.5565 0.063 Uiso 1 1 calc R
C6 C -0.1196(2) 1.1513(4) 0.7144(2) 0.0330(11) Uani 1 1 d .
H6A H -0.1186 1.1523 0.7692 0.040 Uiso 1 1 calc R
H6B H -0.1214 1.0571 0.6978 0.040 Uiso 1 1 calc R
C7 C -0.1958(2) 1.2204(4) 0.6615(2) 0.0279(10) Uani 1 1 d .
C8 C -0.2606(3) 1.1482(5) 0.6108(3) 0.0434(14) Uani 1 1 d .
H8A H -0.2559 1.0542 0.6094 0.052 Uiso 1 1 calc R
C9 C -0.3317(3) 1.3361(5) 0.5714(3) 0.0432(14) Uani 1 1 d .
H9A H -0.3796 1.3810 0.5408 0.052 Uiso 1 1 calc R
C10 C -0.2684(3) 1.4119(5) 0.6214(3) 0.0420(14) Uani 1 1 d .
H10A H -0.2743 1.5057 0.6232 0.050 Uiso 1 1 calc R
C11 C 0.1565(2) 1.4776(5) 0.7825(2) 0.0351(11) Uani 1 1 d .
H11A H 0.1484 1.4134 0.7389 0.042 Uiso 1 1 calc R
H11B H 0.2145 1.4783 0.8151 0.042 Uiso 1 1 calc R
C12 C 0.1317(2) 1.6166(4) 0.7475(2) 0.0268(10) Uani 1 1 d .
C13 C 0.1898(2) 1.7153(5) 0.7547(2) 0.0411(13) Uani 1 1 d .
H13A H 0.2444 1.6963 0.7851 0.049 Uiso 1 1 calc R
C14 C 0.0936(3) 1.8536(5) 0.6774(3) 0.0423(13) Uani 1 1 d .
H14A H 0.0781 1.9345 0.6489 0.051 Uiso 1 1 calc R
C15 C 0.0346(2) 1.7610(4) 0.6722(2) 0.0315(11) Uani 1 1 d .
H15A H -0.0199 1.7817 0.6424 0.038 Uiso 1 1 calc R
C16 C 0.1383(2) 1.5064(4) 0.9080(2) 0.0319(12) Uani 1 1 d .
H16A H 0.1978 1.5090 0.9283 0.038 Uiso 1 1 calc R
H16B H 0.1219 1.4554 0.9465 0.038 Uiso 1 1 calc R
C17 C 0.1075(2) 1.6482(4) 0.9054(2) 0.0266(10) Uani 1 1 d .
C18 C 0.1570(3) 1.7501(5) 0.9521(2) 0.0376(13) Uani 1 1 d .
H18A H 0.2122 1.7304 0.9793 0.045 Uiso 1 1 calc R
C19 C 0.0516(3) 1.8923(4) 0.9224(2) 0.0418(13) Uani 1 1 d .
H19A H 0.0289 1.9748 0.9293 0.050 Uiso 1 1 calc R
C20 C 0.0016(3) 1.7947(4) 0.8731(2) 0.0360(12) Uani 1 1 d .
H20A H -0.0534 1.8154 0.8455 0.043 Uiso 1 1 calc R
C21 C 0.0228(2) 1.1319(4) 0.7727(2) 0.0338(12) Uani 1 1 d .
H21A H 0.0198 1.0396 0.7527 0.041 Uiso 1 1 calc R
H21B H 0.0121 1.1283 0.8225 0.041 Uiso 1 1 calc R
C22 C 0.1090(2) 1.1824(5) 0.7917(3) 0.0367(12) Uani 1 1 d .
H22A H 0.1136 1.2187 0.7428 0.044 Uiso 1 1 calc R
H22B H 0.1461 1.1056 0.8084 0.044 Uiso 1 1 calc R
C23 C 0.1368(2) 1.2898(4) 0.8562(2) 0.0338(12) Uani 1 1 d .
H23A H 0.1171 1.2649 0.8988 0.041 Uiso 1 1 calc R
H23B H 0.1963 1.2882 0.8789 0.041 Uiso 1 1 calc R

loop_
_atom_site_aniso_label
_atom_site_aniso_U_11
_atom_site_aniso_U_22
_atom_site_aniso_U_33
_atom_site_aniso_U_23
_atom_site_aniso_U_13
_atom_site_aniso_U_12
La 0.02239(10) 0.01405(10) 0.02012(9) 0.00057(9) 0.00691(8) -0.00009(9)
I1 0.04829(15) 0.04317(18) 0.02819(13) 0.00357(12) 0.01882(11) -0.00666(14)
I2 0.03525(14) 0.02428(14) 0.04029(15) -0.00105(12) 0.00769(12) 0.00744(12)
I3 0.03661(14) 0.03092(16) 0.04740(16) 0.01530(13) 0.01251(12) 0.00077(13)
N1 0.0321(16) 0.0203(17) 0.0232(15) 0.0024(14) 0.0074(13) 0.0032(15)
N2 0.0280(16) 0.0211(17) 0.0234(15) 0.0042(14) 0.0081(13) 0.0048(14)
N3 0.050(2) 0.0236(19) 0.0242(16) -0.0007(15) 0.0133(14) -0.0081(17)
N4 0.0295(16) 0.0191(18) 0.0334(17) 0.0023(14) 0.0116(13) -0.0038(14)
N5 0.0312(16) 0.0183(17) 0.0276(16) 0.0010(14) 0.0136(13) 0.0013(14)
N6 0.0342(17) 0.0237(18) 0.0235(15) 0.0022(14) 0.0105(13) -0.0007(15)
N7 0.119(4) 0.030(2) 0.0261(19) -0.0052(17) 0.011(2) -0.001(2)
N8 0.044(2) 0.044(3) 0.037(2) 0.0029(19) 0.0023(17) -0.009(2)
N9 0.049(2) 0.035(2) 0.058(2) -0.0019(19) 0.0305(17) -0.0151(18)
N10 0.059(2) 0.027(2) 0.042(2) -0.0097(17) 0.0191(17) -0.0137(19)
C1 0.042(2) 0.030(2) 0.034(2) -0.0050(19) 0.0138(18) 0.010(2)
C2 0.045(2) 0.023(2) 0.0252(18) -0.0042(17) 0.0174(16) -0.0016(19)
C3 0.085(3) 0.024(2) 0.031(2) -0.005(2) 0.013(2) 0.008(3)
C4 0.099(4) 0.028(3) 0.029(2) 0.006(2) 0.015(2) -0.001(3)
C5 0.108(4) 0.018(2) 0.031(2) 0.0011(19) 0.025(2) 0.000(3)
C6 0.042(2) 0.021(2) 0.037(2) -0.0015(18) 0.0146(18) -0.0057(19)
C7 0.035(2) 0.022(2) 0.0254(18) 0.0009(17) 0.0093(16) -0.0060(18)
C8 0.051(3) 0.032(3) 0.042(2) -0.003(2) 0.009(2) -0.012(2)
C9 0.031(2) 0.046(3) 0.041(2) 0.012(2) -0.001(2) -0.003(2)
C10 0.038(2) 0.024(2) 0.054(3) 0.010(2) 0.004(2) 0.000(2)
C11 0.037(2) 0.034(3) 0.041(2) 0.009(2) 0.0221(17) 0.010(2)
C12 0.0318(19) 0.029(2) 0.0245(17) 0.0023(17) 0.0158(15) 0.0008(18)
C13 0.029(2) 0.062(3) 0.033(2) -0.003(2) 0.0119(17) -0.009(2)
C14 0.063(3) 0.029(3) 0.049(2) 0.002(2) 0.036(2) -0.005(2)
C15 0.034(2) 0.029(2) 0.033(2) 0.0089(18) 0.0146(17) 0.0049(19)
C16 0.029(2) 0.023(2) 0.036(2) 0.0035(18) 0.0028(18) 0.0035(18)
C17 0.034(2) 0.019(2) 0.0270(19) 0.0024(16) 0.0116(16) -0.0038(18)
C18 0.035(2) 0.043(3) 0.032(2) -0.009(2) 0.0091(17) -0.016(2)
C19 0.079(3) 0.019(2) 0.024(2) 0.0017(18) 0.015(2) 0.002(2)
C20 0.045(2) 0.028(2) 0.028(2) -0.0033(19) 0.0058(18) 0.003(2)
C21 0.046(2) 0.015(2) 0.034(2) 0.0060(18) 0.0077(19) 0.0104(19)
C22 0.038(2) 0.027(2) 0.040(2) 0.0035(19) 0.0081(19) 0.017(2)
C23 0.036(2) 0.024(2) 0.035(2) 0.0061(19) 0.0052(18) 0.0091(19)

loop_
_atom_type_symbol
_atom_type_description
_atom_type_scat_dispersion_real
_atom_type_scat_dispersion_imag
_atom_type_scat_source
C C 0.0033 0.0016 'International Tables Vol C Tables 4.2.6.8 and 6.1.1.4'
H H 0.0000 0.0000 'International Tables Vol C Tables 4.2.6.8 and 6.1.1.4'
N N 0.0061 0.0033 'International Tables Vol C Tables 4.2.6.8 and 6.1.1.4'
I I -0.4742 1.8119 'International Tables Vol C Tables 4.2.6.8 and 6.1.1.4'
La La -0.2871 2.4523 'International Tables Vol C Tables 4.2.6.8 and 6.1.1.4'

loop_
_geom_angle_atom_site_label_1
_geom_angle_atom_site_label_2
_geom_angle_atom_site_label_3
_geom_angle
N3 La N5 73.23(10)
N3 La N2 104.74(10)
N5 La N2 64.90(9)
N3 La N6 138.20(11)
N5 La N6 65.69(10)
N2 La N6 64.71(10)
N3 La N1 63.40(10)
N5 La N1 113.00(10)
N2 La N1 79.44(9)
N6 La N1 141.13(9)
N3 La N4 65.06(11)
N5 La N4 134.59(9)
N2 La N4 141.99(10)
N6 La N4 147.30(10)
N1 La N4 63.09(9)
N3 La I1 141.39(8)
N5 La I1 139.41(6)
N2 La I1 82.11(7)
N6 La I1 79.49(7)
N1 La I1 81.27(7)
N4 La I1 85.98(7)
N3 La I2 90.14(8)
N5 La I2 84.67(7)
N2 La I2 139.49(7)
N6 La I2 78.99(7)
N1 La I2 139.57(6)
N4 La I2 78.47(7)
I1 La I2 109.339(11)
C6 N1 C1 109.8(3)
C6 N1 C21 104.5(3)
C1 N1 C21 108.0(3)
C6 N1 La 105.6(2)
C1 N1 La 112.7(2)
C21 N1 La 115.8(2)
C11 N2 C16 109.4(3)
C11 N2 C23 106.9(3)
C16 N2 C23 103.4(3)
C11 N2 La 108.6(2)
C16 N2 La 109.4(2)
C23 N2 La 118.8(2)
C2 N3 C5 115.8(3)
C2 N3 La 121.1(3)
C5 N3 La 119.9(3)
C10 N4 C7 115.3(3)
C10 N4 La 127.3(3)
C7 N4 La 116.3(2)
C12 N5 C15 116.0(3)
C12 N5 La 115.3(2)
C15 N5 La 125.6(3)
C17 N6 C20 115.8(3)
C17 N6 La 116.8(3)
C20 N6 La 126.7(2)
C4 N7 C3 114.8(4)
C9 N8 C8 114.6(4)
C14 N9 C13 115.0(4)
C18 N10 C19 115.5(4)
N1 C1 C2 114.7(4)
N3 C2 C3 121.0(4)
N3 C2 C1 118.0(3)
C3 C2 C1 120.9(4)
N7 C3 C2 123.8(4)
N7 C4 C5 122.3(4)
N3 C5 C4 122.4(4)
N1 C6 C7 114.2(3)
N4 C7 C8 121.6(4)
N4 C7 C6 117.1(3)
C8 C7 C6 121.3(4)
N8 C8 C7 123.3(4)
N8 C9 C10 123.9(4)
N4 C10 C9 121.2(4)
N2 C11 C12 113.1(3)
N5 C12 C13 120.9(4)
N5 C12 C11 118.4(4)
C13 C12 C11 120.7(4)
N9 C13 C12 122.7(4)
N9 C14 C15 123.5(4)
N5 C15 C14 121.5(4)
N2 C16 C17 116.4(3)
N6 C17 C18 120.3(4)
N6 C17 C16 118.1(3)
C18 C17 C16 121.2(3)
N10 C18 C17 124.2(4)
N10 C19 C20 121.4(4)
N6 C20 C19 122.6(4)
N1 C21 C22 116.6(3)
C21 C22 C23 115.3(4)
N2 C23 C22 117.0(3)

loop_
_geom_bond_atom_site_label_1
_geom_bond_atom_site_label_2
_geom_bond_distance
La N3 2.680(3)
La N5 2.731(3)
La N2 2.753(3)
La N6 2.759(3)
La N1 2.787(3)
La N4 2.794(3)
La I1 3.1014(4)
La I2 3.1786(4)
N1 C6 1.477(5)
N1 C1 1.488(5)
N1 C21 1.506(5)
N2 C11 1.469(5)
N2 C16 1.483(5)
N2 C23 1.502(5)
N3 C2 1.332(5)
N3 C5 1.347(5)
N4 C10 1.338(5)
N4 C7 1.340(5)
N5 C12 1.339(5)
N5 C15 1.341(5)
N6 C17 1.339(5)
N6 C20 1.345(6)
N7 C4 1.327(6)
N7 C3 1.342(6)
N8 C9 1.315(6)
N8 C8 1.324(5)
N9 C14 1.323(5)
N9 C13 1.331(6)
N10 C18 1.314(6)
N10 C19 1.339(6)
C1 C2 1.503(6)
C2 C3 1.368(6)
C4 C5 1.368(6)
C6 C7 1.506(5)
C7 C8 1.380(5)
C9 C10 1.380(6)
C11 C12 1.517(6)
C12 C13 1.391(6)
C14 C15 1.368(6)
C16 C17 1.506(6)
C17 C18 1.402(6)
C19 C20 1.395(6)
C21 C22 1.519(6)
C22 C23 1.523(6)
